data_4324814
loop_
_publ_author_name
'Aline M. J. Devoille'
'Patricia Richardson'
'Nathan L. Bill'
'Jonathan L. Sessler'
'Jason B. Love'

_publ_section_title
;
 Selective Anion Binding by a Cofacial Binuclear Zinc Complex of a
 Schiff-Base Pyrrole Macrocycle
;
_journal_name_full 'Inorganic Chemistry'
_journal_page_first 3116
_journal_page_last 3126
_journal_paper_doi 10.1021/ic200082r
_journal_volume 50
_journal_year 2011
_chemical_formula_moiety 'C82 H97 Li N8 O7 Zn2'
_chemical_formula_sum 'C82 H97 Li N8 O7 Zn2'
_chemical_formula_weight 1444.36
_chemical_name_systematic
;
 ?
;
_space_group_IT_number 2
_symmetry_cell_setting triclinic
_symmetry_space_group_name_Hall '-P 1'
_symmetry_space_group_name_H-M 'P -1'
_atom_sites_solution_hydrogens geom
_atom_sites_solution_primary direct
_atom_sites_solution_secondary difmap
_audit_creation_method SHELXL-97
_cell_angle_alpha 79.147(2)
_cell_angle_beta 77.062(2)
_cell_angle_gamma 83.350(2)
_cell_formula_units_Z 2
_cell_length_a 11.9461(4)
_cell_length_b 13.4711(4)
_cell_length_c 23.2772(8)
_cell_measurement_reflns_used 4073
_cell_measurement_temperature 150(2)
_cell_measurement_theta_max 26.224
_cell_measurement_theta_min 2.252
_cell_volume 3574.9(2)
_computing_cell_refinement 'SAINT (SIEMANS, 1995)'
_computing_data_collection 'SMART (SIEMANS, 1993)'
_computing_data_reduction 'SAINT (SIEMANS, 1995)'
_computing_molecular_graphics 'ORTEP (FARRUGIA, 1997)'
_computing_publication_material 'ENCIFER (ALLEN ET AL., 2004)'
_computing_structure_refinement 'SHELXL-97 (Sheldrick, 2008)'
_computing_structure_solution 'SIR-92 (GIACOVAZZO, 1994)'
_diffrn_ambient_temperature 150(2)
_diffrn_measured_fraction_theta_full 0.992
_diffrn_measured_fraction_theta_max 0.992
_diffrn_measurement_device_type 'BRUKER SMART APEX CCD AREA DETECTOR'
_diffrn_measurement_method 'OMEGA SCANS'
_diffrn_radiation_monochromator graphite
_diffrn_radiation_source 'fine-focus sealed tube'
_diffrn_radiation_type MoK\a
_diffrn_radiation_wavelength 0.71073
_diffrn_reflns_av_R_equivalents 0.0370
_diffrn_reflns_av_sigmaI/netI 0.0506
_diffrn_reflns_limit_h_max 14
_diffrn_reflns_limit_h_min -14
_diffrn_reflns_limit_k_max 16
_diffrn_reflns_limit_k_min -16
_diffrn_reflns_limit_l_max 29
_diffrn_reflns_limit_l_min -28
_diffrn_reflns_number 34379
_diffrn_reflns_theta_full 26.41
_diffrn_reflns_theta_max 26.41
_diffrn_reflns_theta_min 1.75
_diffrn_standards_decay_% 0
_diffrn_standards_number 0
_exptl_absorpt_coefficient_mu 0.733
_exptl_absorpt_correction_T_max 0.7454
_exptl_absorpt_correction_T_min 0.5993
_exptl_absorpt_correction_type multi-scan
_exptl_absorpt_process_details SADABS
_exptl_crystal_colour YELLOW
_exptl_crystal_density_diffrn 1.342
_exptl_crystal_description BLOCK
_exptl_crystal_F_000 1528
_exptl_crystal_size_max 0.68
_exptl_crystal_size_mid 0.35
_exptl_crystal_size_min 0.12
_refine_diff_density_max 0.716
_refine_diff_density_min -0.367
_refine_diff_density_rms 0.066
_refine_ls_extinction_method none
_refine_ls_goodness_of_fit_ref 1.054
_refine_ls_hydrogen_treatment mixed
_refine_ls_matrix_type full
_refine_ls_number_parameters 956
_refine_ls_number_reflns 14542
_refine_ls_number_restraints 1
_refine_ls_restrained_S_all 1.055
_refine_ls_R_factor_all 0.0662
_refine_ls_R_factor_gt 0.0502
_refine_ls_shift/su_max 0.001
_refine_ls_shift/su_mean 0.000
_refine_ls_structure_factor_coef Fsqd
_refine_ls_weighting_details 'calc w=1/[\s^2^(Fo^2^)+(0.0504P)^2^+2.0265P] where P=(Fo^2^+2Fc^2^)/3'
_refine_ls_weighting_scheme calc
_refine_ls_wR_factor_gt 0.1122
_refine_ls_wR_factor_ref 0.1197
_reflns_number_gt 11705
_reflns_number_total 14542
_reflns_threshold_expression >2\s(I)
_cod_data_source_file ic200082r_si_001_2.cif
_cod_data_source_block jl9013
_cod_database_code 4324814

loop_
_symmetry_equiv_pos_as_xyz
'x, y, z'
'-x, -y, -z'

loop_
_atom_site_label
_atom_site_type_symbol
_atom_site_fract_x
_atom_site_fract_y
_atom_site_fract_z
_atom_site_U_iso_or_equiv
_atom_site_adp_type
_atom_site_occupancy
_atom_site_symmetry_multiplicity
_atom_site_calc_flag
_atom_site_refinement_flags
_atom_site_disorder_assembly
_atom_site_disorder_group
Zn1 Zn 0.52098(3) 1.04925(2) 0.246990(14) 0.02627(9) Uani 1 1 d . . .
Zn2 Zn 0.66358(3) 1.28187(2) 0.267930(13) 0.02510(9) Uani 1 1 d . . .
O1 O 0.57692(19) 1.16735(16) 0.26680(9) 0.0365(5) Uani 1 1 d D . .
Li1 Li -0.0045(5) 0.7338(4) 0.3288(3) 0.0492(14) Uani 1 1 d . . .
C01 C 0.6345(2) 0.85117(19) 0.27845(12) 0.0275(6) Uani 1 1 d . . .
H01 H 0.6841 0.7908 0.2781 0.033 Uiso 1 1 calc R . .
C02 C 0.5382(2) 0.85650(19) 0.32587(12) 0.0270(6) Uani 1 1 d . . .
C03 C 0.4786(2) 0.7796(2) 0.36624(12) 0.0293(6) Uani 1 1 d . . .
H03 H 0.5065 0.7110 0.3766 0.035 Uiso 1 1 calc R . .
C04 C 0.3710(2) 0.8241(2) 0.38786(12) 0.0295(6) Uani 1 1 d . . .
H04 H 0.3102 0.7915 0.4160 0.035 Uiso 1 1 calc R . .
C05 C 0.3680(2) 0.9268(2) 0.36047(12) 0.0265(6) Uani 1 1 d . . .
C06 C 0.2687(2) 1.0090(2) 0.36150(12) 0.0277(6) Uani 1 1 d . . .
C07 C 0.1555(2) 0.9665(2) 0.39966(13) 0.0349(7) Uani 1 1 d . . .
H07A H 0.0906 1.0164 0.3921 0.042 Uiso 1 1 calc R . .
H07B H 0.1443 0.9039 0.3859 0.042 Uiso 1 1 calc R . .
C08 C 0.1499(3) 0.9423(3) 0.46683(14) 0.0429(8) Uani 1 1 d . . .
H08A H 0.2204 0.9022 0.4746 0.064 Uiso 1 1 calc R . .
H08B H 0.0831 0.9035 0.4862 0.064 Uiso 1 1 calc R . .
H08C H 0.1425 1.0056 0.4828 0.064 Uiso 1 1 calc R . .
C09 C 0.2999(2) 1.0987(2) 0.38579(13) 0.0318(6) Uani 1 1 d . . .
H09A H 0.3167 1.0734 0.4260 0.038 Uiso 1 1 calc R . .
H09B H 0.3712 1.1249 0.3595 0.038 Uiso 1 1 calc R . .
C10 C 0.2068(3) 1.1859(2) 0.39031(15) 0.0427(8) Uani 1 1 d . . .
H10A H 0.1821 1.2058 0.3521 0.064 Uiso 1 1 calc R . .
H10B H 0.2375 1.2438 0.3999 0.064 Uiso 1 1 calc R . .
H10C H 0.1407 1.1643 0.4219 0.064 Uiso 1 1 calc R . .
C11 C 0.2549(2) 1.0452(2) 0.29675(13) 0.0288(6) Uani 1 1 d . . .
C12 C 0.1556(3) 1.0603(2) 0.27223(14) 0.0372(7) Uani 1 1 d . . .
H12 H 0.0786 1.0524 0.2936 0.045 Uiso 1 1 calc R . .
C13 C 0.1914(3) 1.0890(2) 0.21087(14) 0.0384(7) Uani 1 1 d . . .
H13 H 0.1439 1.1044 0.1821 0.046 Uiso 1 1 calc R . .
C14 C 0.3107(3) 1.0907(2) 0.19992(13) 0.0326(6) Uani 1 1 d . . .
C15 C 0.3980(3) 1.1034(2) 0.14737(13) 0.0333(6) Uani 1 1 d . . .
H15 H 0.3771 1.1193 0.1094 0.040 Uiso 1 1 calc R . .
C16 C 0.5889(2) 1.1024(2) 0.09585(12) 0.0309(6) Uani 1 1 d . . .
C17 C 0.6029(3) 1.0325(2) 0.05904(14) 0.0395(7) Uani 1 1 d . . .
H17 H 0.5561 0.9768 0.0699 0.047 Uiso 1 1 calc R . .
C18 C 0.6856(3) 1.0412(2) 0.00504(14) 0.0434(8) Uani 1 1 d . . .
H18 H 0.6948 0.9908 -0.0195 0.052 Uiso 1 1 calc R . .
C19 C 0.7524(3) 1.1209(2) -0.01228(14) 0.0400(7) Uani 1 1 d . . .
H19 H 0.8075 1.1259 -0.0489 0.048 Uiso 1 1 calc R . .
C20 C 0.7407(2) 1.1971(2) 0.02410(12) 0.0316(6) Uani 1 1 d . . .
C21 C 0.8037(2) 1.2827(2) 0.00623(13) 0.0345(7) Uani 1 1 d . . .
H21 H 0.8569 1.2898 -0.0311 0.041 Uiso 1 1 calc R . .
C22 C 0.7911(2) 1.3577(2) 0.04131(12) 0.0317(6) Uani 1 1 d . . .
C23 C 0.8511(3) 1.4472(2) 0.02179(14) 0.0381(7) Uani 1 1 d . . .
H23 H 0.9019 1.4565 -0.0162 0.046 Uiso 1 1 calc R . .
C24 C 0.8366(3) 1.5193(2) 0.05681(14) 0.0385(7) Uani 1 1 d . . .
H24 H 0.8758 1.5795 0.0426 0.046 Uiso 1 1 calc R . .
C25 C 0.7641(2) 1.5062(2) 0.11405(13) 0.0339(6) Uani 1 1 d . . .
H25 H 0.7565 1.5572 0.1382 0.041 Uiso 1 1 calc R . .
C26 C 0.7042(2) 1.4213(2) 0.13570(12) 0.0283(6) Uani 1 1 d . . .
C27 C 0.7139(2) 1.3448(2) 0.09891(12) 0.0270(6) Uani 1 1 d . . .
C28 C 0.6494(2) 1.26047(19) 0.11645(12) 0.0267(6) Uani 1 1 d . . .
H28 H 0.5970 1.2529 0.1540 0.032 Uiso 1 1 calc R . .
C29 C 0.6595(2) 1.1865(2) 0.08020(12) 0.0291(6) Uani 1 1 d . . .
C30 C 0.5695(2) 1.4787(2) 0.21431(12) 0.0285(6) Uani 1 1 d . . .
H30 H 0.5534 1.5381 0.1873 0.034 Uiso 1 1 calc R . .
C31 C 0.5185(2) 1.4711(2) 0.27585(12) 0.0286(6) Uani 1 1 d . . .
C32 C 0.4729(2) 1.5460(2) 0.31083(13) 0.0322(6) Uani 1 1 d . . .
H32 H 0.4459 1.6136 0.2972 0.039 Uiso 1 1 calc R . .
C33 C 0.4751(2) 1.5012(2) 0.36959(12) 0.0306(6) Uani 1 1 d . . .
H33 H 0.4502 1.5328 0.4040 0.037 Uiso 1 1 calc R . .
C34 C 0.5211(2) 1.40039(19) 0.36846(12) 0.0252(5) Uani 1 1 d . . .
C35 C 0.5605(2) 1.31981(19) 0.41693(11) 0.0236(5) Uani 1 1 d . . .
C36 C 0.5349(2) 1.3579(2) 0.47732(12) 0.0273(6) Uani 1 1 d . . .
H36A H 0.5777 1.3116 0.5047 0.033 Uiso 1 1 calc R . .
H36B H 0.5644 1.4257 0.4709 0.033 Uiso 1 1 calc R . .
C37 C 0.4076(2) 1.3654(2) 0.50779(13) 0.0342(6) Uani 1 1 d . . .
H37A H 0.3624 1.4028 0.4792 0.051 Uiso 1 1 calc R . .
H37B H 0.3974 1.4010 0.5418 0.051 Uiso 1 1 calc R . .
H37C H 0.3812 1.2971 0.5219 0.051 Uiso 1 1 calc R . .
C38 C 0.5015(2) 1.22194(19) 0.42194(12) 0.0271(6) Uani 1 1 d . . .
H38A H 0.4172 1.2361 0.4347 0.032 Uiso 1 1 calc R . .
H38B H 0.5163 1.2022 0.3819 0.032 Uiso 1 1 calc R . .
C39 C 0.5412(3) 1.1331(2) 0.46555(13) 0.0349(7) Uani 1 1 d . . .
H39A H 0.6254 1.1227 0.4558 0.052 Uiso 1 1 calc R . .
H39B H 0.5075 1.0718 0.4626 0.052 Uiso 1 1 calc R . .
H39C H 0.5163 1.1478 0.5064 0.052 Uiso 1 1 calc R . .
C40 C 0.6900(2) 1.29747(19) 0.39610(11) 0.0246(5) Uani 1 1 d . . .
C41 C 0.7821(2) 1.2996(2) 0.42381(13) 0.0335(6) Uani 1 1 d . . .
H41 H 0.7767 1.3151 0.4625 0.040 Uiso 1 1 calc R . .
C42 C 0.8829(2) 1.2750(2) 0.38412(13) 0.0364(7) Uani 1 1 d . . .
H42 H 0.9595 1.2703 0.3902 0.044 Uiso 1 1 calc R . .
C43 C 0.8482(2) 1.2584(2) 0.33335(12) 0.0280(6) Uani 1 1 d . . .
C44 C 0.9086(2) 1.24307(19) 0.27539(12) 0.0273(6) Uani 1 1 d . . .
H44 H 0.9904 1.2340 0.2670 0.033 Uiso 1 1 calc R . .
C45 C 0.9215(2) 1.2290(2) 0.17698(12) 0.0269(6) Uani 1 1 d . . .
C46 C 0.9991(2) 1.2979(2) 0.14652(13) 0.0320(6) Uani 1 1 d . . .
H46 H 1.0030 1.3573 0.1623 0.038 Uiso 1 1 calc R . .
C47 C 1.0730(2) 1.2818(2) 0.09221(13) 0.0350(7) Uani 1 1 d . . .
H47 H 1.1251 1.3312 0.0715 0.042 Uiso 1 1 calc R . .
C48 C 1.0710(2) 1.1973(2) 0.06913(12) 0.0335(6) Uani 1 1 d . . .
H48 H 1.1232 1.1867 0.0331 0.040 Uiso 1 1 calc R . .
C49 C 0.9906(2) 1.1239(2) 0.09868(11) 0.0273(6) Uani 1 1 d . . .
C50 C 0.9885(2) 1.0345(2) 0.07726(12) 0.0305(6) Uani 1 1 d . . .
H50 H 1.0428 1.0219 0.0422 0.037 Uiso 1 1 calc R . .
C51 C 0.9100(2) 0.9628(2) 0.10522(12) 0.0293(6) Uani 1 1 d . . .
C52 C 0.9104(3) 0.8708(2) 0.08337(13) 0.0340(7) Uani 1 1 d . . .
H52 H 0.9669 0.8565 0.0495 0.041 Uiso 1 1 calc R . .
C53 C 0.8311(3) 0.8037(2) 0.11027(13) 0.0383(7) Uani 1 1 d . . .
H53 H 0.8327 0.7426 0.0953 0.046 Uiso 1 1 calc R . .
C54 C 0.7458(3) 0.8236(2) 0.16062(13) 0.0335(6) Uani 1 1 d . . .
H54 H 0.6895 0.7764 0.1781 0.040 Uiso 1 1 calc R . .
C55 C 0.7427(2) 0.9092(2) 0.18457(12) 0.0273(6) Uani 1 1 d . . .
C56 C 0.8262(2) 0.98264(19) 0.15749(11) 0.0245(5) Uani 1 1 d . . .
C57 C 0.8305(2) 1.0703(2) 0.18079(12) 0.0262(6) Uani 1 1 d . . .
H57 H 0.7777 1.0820 0.2164 0.031 Uiso 1 1 calc R . .
C58 C 0.9114(2) 1.14109(19) 0.15254(11) 0.0245(5) Uani 1 1 d . . .
C110 C 0.2382(3) 0.7491(4) 0.27161(19) 0.0778(14) Uani 1 1 d . . .
H11A H 0.2587 0.6756 0.2722 0.093 Uiso 1 1 calc R . .
H11B H 0.2481 0.7659 0.3097 0.093 Uiso 1 1 calc R . .
C120 C 0.3134(4) 0.8072(3) 0.22130(18) 0.0682(11) Uani 1 1 d . . .
H12A H 0.3870 0.7674 0.2088 0.082 Uiso 1 1 calc R . .
H12B H 0.3299 0.8713 0.2316 0.082 Uiso 1 1 calc R . .
C130 C 0.2441(4) 0.8275(3) 0.17288(18) 0.0756(13) Uani 1 1 d . . .
H13A H 0.2619 0.8925 0.1460 0.091 Uiso 1 1 calc R . .
H13B H 0.2594 0.7722 0.1489 0.091 Uiso 1 1 calc R . .
C140 C 0.1212(4) 0.8322(3) 0.20717(19) 0.0702(12) Uani 1 1 d . . .
H14A H 0.0922 0.9032 0.2105 0.084 Uiso 1 1 calc R . .
H14B H 0.0710 0.8035 0.1869 0.084 Uiso 1 1 calc R . .
C210 C -0.1522(3) 0.8372(3) 0.42533(16) 0.0551(9) Uani 1 1 d . . .
H21A H -0.1062 0.8596 0.4503 0.066 Uiso 1 1 calc R . .
H21B H -0.1724 0.7670 0.4427 0.066 Uiso 1 1 calc R . .
C220 C -0.2594(3) 0.9068(3) 0.42252(17) 0.0520(9) Uani 1 1 d . . .
H22A H -0.2870 0.9358 0.4597 0.062 Uiso 1 1 calc R . .
H22B H -0.3218 0.8713 0.4154 0.062 Uiso 1 1 calc R . .
C230 C -0.2180(4) 0.9873(3) 0.3700(2) 0.0687(12) Uani 1 1 d . . .
H23A H -0.2823 1.0204 0.3512 0.082 Uiso 1 1 calc R . .
H23B H -0.1806 1.0395 0.3822 0.082 Uiso 1 1 calc R . .
C240 C -0.1326(3) 0.9286(3) 0.32835(17) 0.0530(9) Uani 1 1 d . . .
H24A H -0.1708 0.9071 0.2996 0.064 Uiso 1 1 calc R . .
H24B H -0.0694 0.9707 0.3057 0.064 Uiso 1 1 calc R . .
C31A C 0.116(3) 0.5456(17) 0.3668(10) 0.081(6) Uani 0.45(2) 1 d P A 1
H31A H 0.0678 0.5046 0.3525 0.097 Uiso 0.45(2) 1 calc PR A 1
H31B H 0.1795 0.5693 0.3333 0.097 Uiso 0.45(2) 1 calc PR A 1
C31B C 0.0650(13) 0.5268(10) 0.3881(8) 0.056(3) Uani 0.55(2) 1 d P A 2
H31C H 0.0843 0.5171 0.3458 0.067 Uiso 0.55(2) 1 calc PR A 2
H31D H -0.0049 0.4913 0.4086 0.067 Uiso 0.55(2) 1 calc PR A 2
C320 C 0.1616(3) 0.4868(3) 0.41761(18) 0.0579(10) Uani 1 1 d . . .
H32A H 0.2304 0.4416 0.4047 0.070 Uiso 1 1 calc R A 1
H32B H 0.1026 0.4469 0.4467 0.070 Uiso 1 1 calc R A 1
C33B C 0.1924(13) 0.5777(11) 0.4427(8) 0.055(3) Uani 0.55(2) 1 d P A 1
H33A H 0.2048 0.5564 0.4841 0.066 Uiso 0.55(2) 1 calc PR A 1
H33B H 0.2620 0.6082 0.4172 0.066 Uiso 0.55(2) 1 calc PR A 1
C33A C 0.1528(16) 0.5510(13) 0.4620(8) 0.051(3) Uani 0.45(2) 1 d P A 2
H33C H 0.2304 0.5639 0.4659 0.062 Uiso 0.45(2) 1 calc PR A 2
H33D H 0.1109 0.5180 0.5014 0.062 Uiso 0.45(2) 1 calc PR A 2
C340 C 0.0876(3) 0.6493(3) 0.44093(16) 0.0487(8) Uani 1 1 d . . .
H34A H 0.0293 0.6348 0.4784 0.058 Uiso 1 1 calc R A 1
H34B H 0.1075 0.7203 0.4356 0.058 Uiso 1 1 calc R A 1
C410 C -0.1941(3) 0.6074(3) 0.33744(17) 0.0568(10) Uani 1 1 d . . .
H41A H -0.2619 0.6536 0.3505 0.068 Uiso 1 1 calc R . .
H41B H -0.1681 0.5682 0.3732 0.068 Uiso 1 1 calc R . .
C420 C -0.2221(4) 0.5380(3) 0.2999(3) 0.0954(18) Uani 1 1 d . . .
H42A H -0.2447 0.4727 0.3250 0.114 Uiso 1 1 calc R . .
H42B H -0.2864 0.5693 0.2805 0.114 Uiso 1 1 calc R . .
C430 C -0.1200(5) 0.5226(3) 0.2559(2) 0.0855(15) Uani 1 1 d . . .
H43A H -0.1389 0.5081 0.2192 0.103 Uiso 1 1 calc R . .
H43B H -0.0684 0.4659 0.2714 0.103 Uiso 1 1 calc R . .
C440 C -0.0654(3) 0.6213(3) 0.24388(15) 0.0459(8) Uani 1 1 d . . .
H44A H 0.0196 0.6100 0.2341 0.055 Uiso 1 1 calc R . .
H44B H -0.0910 0.6675 0.2101 0.055 Uiso 1 1 calc R . .
C51A C 0.2302(15) 0.4105(10) 0.2613(6) 0.077(4) Uani 0.54(2) 1 d P B 1
H51A H 0.1582 0.3789 0.2824 0.092 Uiso 0.54(2) 1 calc PR B 1
H51B H 0.2685 0.4251 0.2920 0.092 Uiso 0.54(2) 1 calc PR B 1
C51B C 0.1857(15) 0.3790(16) 0.2505(11) 0.109(7) Uani 0.46(2) 1 d P B 2
H51C H 0.1322 0.3253 0.2567 0.131 Uiso 0.46(2) 1 calc PR B 2
H51D H 0.1789 0.4025 0.2891 0.131 Uiso 0.46(2) 1 calc PR B 2
C520 C 0.3027(4) 0.3397(3) 0.2296(2) 0.0741(12) Uani 1 1 d . . .
H52A H 0.2660 0.2751 0.2365 0.089 Uiso 1 1 calc R B 1
H52B H 0.3771 0.3259 0.2428 0.089 Uiso 1 1 calc R B 1
C530 C 0.3212(5) 0.3851(4) 0.1660(2) 0.0918(15) Uani 1 1 d . B .
H53A H 0.2835 0.3489 0.1431 0.110 Uiso 1 1 calc R C 1
H53B H 0.4041 0.3878 0.1474 0.110 Uiso 1 1 calc R C 1
C54A C 0.2631(17) 0.4883(19) 0.1718(12) 0.102(8) Uani 0.54(2) 1 d P B 1
H54A H 0.3221 0.5383 0.1596 0.122 Uiso 0.54(2) 1 calc PR B 1
H54B H 0.2094 0.5056 0.1440 0.122 Uiso 0.54(2) 1 calc PR B 1
C54B C 0.234(2) 0.479(3) 0.1581(15) 0.100(8) Uani 0.46(2) 1 d P B 2
H54C H 0.2698 0.5432 0.1554 0.120 Uiso 0.46(2) 1 calc PR B 2
H54D H 0.2010 0.4827 0.1223 0.120 Uiso 0.46(2) 1 calc PR B 2
O600 O 0.4817(3) 0.6551(2) 0.09966(14) 0.0881(10) Uani 1 1 d . . .
C620 C 0.4886(4) 0.6011(4) 0.0508(2) 0.0764(13) Uani 1 1 d . . .
H62A H 0.4121 0.6037 0.0406 0.092 Uiso 1 1 calc R . .
H62B H 0.5160 0.5293 0.0617 0.092 Uiso 1 1 calc R . .
C630 C 0.5724(4) 0.6530(4) -0.0011(2) 0.0797(14) Uani 1 1 d . . .
H63A H 0.6406 0.6064 -0.0130 0.096 Uiso 1 1 calc R . .
H63B H 0.5359 0.6774 -0.0359 0.096 Uiso 1 1 calc R . .
C640 C 0.6055(5) 0.7395(4) 0.0214(2) 0.0970(17) Uani 1 1 d . . .
H64A H 0.6858 0.7273 0.0273 0.116 Uiso 1 1 calc R . .
H64B H 0.5986 0.8033 -0.0071 0.116 Uiso 1 1 calc R . .
N01 N 0.65676(18) 0.92791(16) 0.23493(10) 0.0264(5) Uani 1 1 d . . .
N02 N 0.47081(18) 0.94628(16) 0.32455(10) 0.0273(5) Uani 1 1 d . . .
N03 N 0.3478(2) 1.06617(17) 0.25284(10) 0.0313(5) Uani 1 1 d . . .
N04 N 0.5059(2) 1.09383(17) 0.15026(10) 0.0313(5) Uani 1 1 d . . .
N05 N 0.63876(19) 1.40432(16) 0.19444(10) 0.0268(5) Uani 1 1 d . . .
N06 N 0.54410(19) 1.38218(16) 0.31173(10) 0.0259(5) Uani 1 1 d . . .
N07 N 0.73090(18) 1.27093(16) 0.34208(9) 0.0250(5) Uani 1 1 d . . .
N08 N 0.85229(18) 1.24146(16) 0.23387(10) 0.0250(5) Uani 1 1 d . . .
O100 O 0.1228(2) 0.77303(18) 0.26554(11) 0.0526(6) Uani 1 1 d . . .
O200 O -0.0887(2) 0.84191(17) 0.36513(11) 0.0510(6) Uani 1 1 d . . .
O300 O 0.0455(2) 0.63364(18) 0.39184(12) 0.0606(7) Uani 1 1 d . A .
O400 O -0.10253(19) 0.66340(16) 0.29817(10) 0.0433(5) Uani 1 1 d . . .
O50A O 0.2031(17) 0.4967(10) 0.2286(5) 0.114(5) Uani 0.54(2) 1 d P B 1
O50B O 0.1573(9) 0.4614(10) 0.2067(9) 0.094(6) Uani 0.46(2) 1 d P B 2
C610 C 0.5272(4) 0.7448(4) 0.0768(2) 0.0887(15) Uani 1 1 d . . .
H61A H 0.5679 0.7634 0.1054 0.106 Uiso 1 1 calc R . .
H61B H 0.4646 0.7981 0.0706 0.106 Uiso 1 1 calc R . .
H900 H 0.5155(19) 1.192(3) 0.2756(17) 0.057(13) Uiso 1 1 d D . .

loop_
_atom_site_aniso_label
_atom_site_aniso_U_11
_atom_site_aniso_U_22
_atom_site_aniso_U_33
_atom_site_aniso_U_23
_atom_site_aniso_U_13
_atom_site_aniso_U_12
Zn1 0.02866(17) 0.02156(16) 0.02889(17) -0.00353(12) -0.00642(13) -0.00339(12)
Zn2 0.03241(17) 0.01959(16) 0.02383(16) -0.00457(12) -0.00566(13) -0.00296(12)
O1 0.0367(13) 0.0369(12) 0.0394(12) -0.0195(10) 0.0054(10) -0.0222(10)
Li1 0.061(4) 0.044(3) 0.049(3) -0.012(3) -0.023(3) 0.001(3)
C01 0.0325(14) 0.0183(13) 0.0336(15) -0.0070(11) -0.0109(12) 0.0023(11)
C02 0.0314(14) 0.0201(13) 0.0301(14) -0.0021(11) -0.0095(11) -0.0015(11)
C03 0.0383(15) 0.0203(13) 0.0298(14) -0.0010(11) -0.0099(12) -0.0043(11)
C04 0.0337(15) 0.0282(15) 0.0264(14) -0.0005(11) -0.0063(11) -0.0077(12)
C05 0.0258(13) 0.0268(14) 0.0294(14) -0.0067(11) -0.0079(11) -0.0046(11)
C06 0.0243(13) 0.0281(15) 0.0315(15) -0.0032(11) -0.0076(11) -0.0039(11)
C07 0.0246(14) 0.0366(17) 0.0426(17) -0.0053(13) -0.0052(12) -0.0049(12)
C08 0.0336(16) 0.048(2) 0.0417(18) -0.0041(15) 0.0010(14) -0.0046(14)
C09 0.0292(14) 0.0310(15) 0.0373(16) -0.0097(12) -0.0077(12) -0.0025(12)
C10 0.0384(17) 0.0371(18) 0.055(2) -0.0178(15) -0.0108(15) 0.0048(14)
C11 0.0286(14) 0.0227(14) 0.0381(16) -0.0064(12) -0.0106(12) -0.0052(11)
C12 0.0290(15) 0.0358(17) 0.0484(19) -0.0044(14) -0.0134(13) -0.0028(12)
C13 0.0398(17) 0.0338(17) 0.0471(19) -0.0042(14) -0.0235(14) -0.0012(13)
C14 0.0397(16) 0.0255(15) 0.0366(16) -0.0034(12) -0.0174(13) -0.0033(12)
C15 0.0467(18) 0.0256(15) 0.0323(15) -0.0033(12) -0.0190(13) -0.0032(12)
C16 0.0401(16) 0.0273(15) 0.0272(14) -0.0025(11) -0.0159(12) 0.0042(12)
C17 0.0533(19) 0.0314(16) 0.0390(17) -0.0109(13) -0.0185(15) 0.0005(14)
C18 0.058(2) 0.0406(18) 0.0377(18) -0.0200(15) -0.0186(15) 0.0100(16)
C19 0.0447(18) 0.0446(19) 0.0317(16) -0.0120(14) -0.0120(14) 0.0102(15)
C20 0.0326(15) 0.0337(16) 0.0289(15) -0.0075(12) -0.0117(12) 0.0105(12)
C21 0.0318(15) 0.0405(17) 0.0262(15) -0.0025(12) -0.0024(12) 0.0055(13)
C22 0.0314(15) 0.0335(16) 0.0285(15) -0.0033(12) -0.0073(12) 0.0041(12)
C23 0.0357(16) 0.0389(18) 0.0324(16) 0.0021(13) 0.0008(13) -0.0014(13)
C24 0.0383(17) 0.0300(16) 0.0415(18) 0.0042(13) -0.0033(13) -0.0052(13)
C25 0.0386(16) 0.0270(15) 0.0344(16) -0.0031(12) -0.0062(13) -0.0017(12)
C26 0.0293(14) 0.0258(14) 0.0291(14) -0.0013(11) -0.0091(11) 0.0019(11)
C27 0.0289(14) 0.0264(14) 0.0243(13) -0.0012(11) -0.0075(11) 0.0030(11)
C28 0.0300(14) 0.0256(14) 0.0233(13) -0.0020(11) -0.0076(11) 0.0035(11)
C29 0.0339(15) 0.0281(15) 0.0261(14) -0.0041(11) -0.0116(11) 0.0049(12)
C30 0.0370(15) 0.0199(13) 0.0284(14) 0.0007(11) -0.0111(12) -0.0003(11)
C31 0.0339(15) 0.0223(14) 0.0298(14) -0.0026(11) -0.0098(12) 0.0004(11)
C32 0.0399(16) 0.0213(14) 0.0326(15) -0.0015(11) -0.0071(12) 0.0035(12)
C33 0.0369(15) 0.0255(14) 0.0281(14) -0.0075(11) -0.0028(12) 0.0000(12)
C34 0.0279(13) 0.0222(13) 0.0261(14) -0.0051(11) -0.0049(11) -0.0042(10)
C35 0.0275(13) 0.0197(13) 0.0245(13) -0.0059(10) -0.0052(10) -0.0024(10)
C36 0.0337(15) 0.0230(14) 0.0255(14) -0.0054(11) -0.0054(11) -0.0024(11)
C37 0.0395(16) 0.0310(16) 0.0299(15) -0.0076(12) -0.0016(12) -0.0002(12)
C38 0.0309(14) 0.0228(14) 0.0281(14) -0.0050(11) -0.0048(11) -0.0054(11)
C39 0.0434(17) 0.0213(14) 0.0377(16) -0.0017(12) -0.0062(13) -0.0032(12)
C40 0.0283(13) 0.0198(13) 0.0259(13) -0.0045(10) -0.0048(11) -0.0025(10)
C41 0.0350(15) 0.0399(17) 0.0281(15) -0.0100(13) -0.0083(12) -0.0023(13)
C42 0.0283(15) 0.0447(18) 0.0408(17) -0.0148(14) -0.0119(13) -0.0003(13)
C43 0.0273(14) 0.0240(14) 0.0333(15) -0.0063(11) -0.0071(11) -0.0009(11)
C44 0.0248(13) 0.0214(13) 0.0345(15) -0.0047(11) -0.0040(11) -0.0011(10)
C45 0.0234(13) 0.0287(14) 0.0264(14) -0.0033(11) -0.0042(11) 0.0029(11)
C46 0.0334(15) 0.0273(15) 0.0336(15) -0.0048(12) -0.0029(12) -0.0034(12)
C47 0.0320(15) 0.0367(17) 0.0326(16) 0.0026(13) -0.0032(12) -0.0084(12)
C48 0.0308(15) 0.0449(18) 0.0211(14) -0.0017(12) -0.0006(11) -0.0034(13)
C49 0.0265(13) 0.0319(15) 0.0215(13) -0.0013(11) -0.0050(10) 0.0006(11)
C50 0.0321(15) 0.0362(16) 0.0217(13) -0.0072(12) -0.0035(11) 0.0041(12)
C51 0.0337(15) 0.0298(15) 0.0240(14) -0.0051(11) -0.0088(11) 0.0059(12)
C52 0.0453(17) 0.0306(16) 0.0255(14) -0.0107(12) -0.0060(13) 0.0073(13)
C53 0.059(2) 0.0252(15) 0.0308(16) -0.0100(12) -0.0087(14) 0.0050(14)
C54 0.0459(17) 0.0233(14) 0.0313(15) -0.0049(12) -0.0074(13) -0.0032(12)
C55 0.0335(14) 0.0242(14) 0.0231(13) -0.0031(11) -0.0076(11) 0.0040(11)
C56 0.0280(13) 0.0226(13) 0.0226(13) -0.0035(10) -0.0083(11) 0.0050(10)
C57 0.0273(13) 0.0275(14) 0.0226(13) -0.0043(11) -0.0050(11) 0.0023(11)
C58 0.0243(13) 0.0238(13) 0.0243(13) -0.0025(10) -0.0071(10) 0.0038(10)
C110 0.049(2) 0.127(4) 0.053(3) -0.008(3) -0.0125(19) 0.007(2)
C120 0.069(3) 0.079(3) 0.056(2) -0.011(2) -0.008(2) -0.016(2)
C130 0.112(4) 0.067(3) 0.047(2) -0.010(2) -0.016(2) -0.007(3)
C140 0.090(3) 0.059(3) 0.072(3) 0.013(2) -0.045(3) -0.030(2)
C210 0.065(2) 0.052(2) 0.050(2) -0.0138(17) -0.0196(18) 0.0130(18)
C220 0.055(2) 0.043(2) 0.060(2) -0.0115(17) -0.0160(18) 0.0009(16)
C230 0.071(3) 0.038(2) 0.092(3) -0.001(2) -0.016(2) 0.0018(19)
C240 0.0442(19) 0.043(2) 0.067(2) 0.0088(17) -0.0110(17) -0.0126(16)
C31A 0.116(17) 0.060(11) 0.079(12) -0.025(9) -0.047(10) 0.022(10)
C31B 0.077(8) 0.034(5) 0.073(9) -0.018(5) -0.045(6) 0.006(5)
C320 0.062(2) 0.041(2) 0.077(3) -0.0143(19) -0.030(2) 0.0073(17)
C33B 0.052(7) 0.047(7) 0.082(9) -0.029(6) -0.035(6) 0.009(4)
C33A 0.045(8) 0.048(8) 0.070(9) -0.014(6) -0.027(6) -0.002(5)
C340 0.061(2) 0.0417(19) 0.047(2) -0.0081(16) -0.0189(17) -0.0008(16)
C410 0.0425(19) 0.059(2) 0.054(2) 0.0161(18) -0.0026(16) -0.0011(17)
C420 0.060(3) 0.054(3) 0.171(6) -0.026(3) -0.006(3) -0.025(2)
C430 0.109(4) 0.061(3) 0.099(4) -0.022(3) -0.029(3) -0.030(3)
C440 0.056(2) 0.0438(19) 0.0411(18) -0.0101(15) -0.0129(16) -0.0086(16)
C51A 0.096(10) 0.054(7) 0.081(7) -0.038(6) -0.003(7) 0.004(6)
C51B 0.086(11) 0.075(12) 0.136(16) 0.027(10) -0.001(9) -0.002(8)
C520 0.067(3) 0.065(3) 0.089(3) -0.018(3) -0.014(2) 0.004(2)
C530 0.093(4) 0.090(4) 0.081(4) -0.012(3) -0.001(3) 0.003(3)
C54A 0.050(9) 0.093(12) 0.123(16) 0.059(12) -0.004(9) -0.002(7)
C54B 0.065(14) 0.094(11) 0.144(19) 0.004(11) -0.052(13) -0.001(9)
O600 0.108(3) 0.069(2) 0.066(2) 0.0046(16) 0.0119(18) -0.0052(19)
C620 0.077(3) 0.070(3) 0.088(3) -0.010(3) -0.031(3) -0.008(2)
C630 0.074(3) 0.109(4) 0.056(3) -0.015(3) -0.024(2) 0.019(3)
C640 0.110(4) 0.103(4) 0.074(3) 0.024(3) -0.023(3) -0.044(3)
N01 0.0290(12) 0.0215(11) 0.0281(12) -0.0037(9) -0.0058(9) -0.0009(9)
N02 0.0265(11) 0.0221(12) 0.0319(12) -0.0032(9) -0.0035(9) -0.0036(9)
N03 0.0334(13) 0.0300(13) 0.0334(13) -0.0017(10) -0.0140(10) -0.0068(10)
N04 0.0428(14) 0.0230(12) 0.0317(13) -0.0045(10) -0.0152(11) -0.0030(10)
N05 0.0331(12) 0.0211(11) 0.0258(12) -0.0025(9) -0.0072(9) -0.0009(9)
N06 0.0339(12) 0.0184(11) 0.0253(11) -0.0030(9) -0.0074(9) -0.0004(9)
N07 0.0272(11) 0.0236(11) 0.0257(12) -0.0071(9) -0.0052(9) -0.0031(9)
N08 0.0243(11) 0.0214(11) 0.0288(12) -0.0052(9) -0.0032(9) -0.0022(9)
O100 0.0563(15) 0.0538(15) 0.0530(15) -0.0005(12) -0.0259(12) -0.0108(12)
O200 0.0618(15) 0.0452(14) 0.0484(14) -0.0138(11) -0.0190(12) 0.0108(11)
O300 0.0851(19) 0.0415(14) 0.0682(17) -0.0151(12) -0.0459(15) 0.0109(13)
O400 0.0476(13) 0.0413(13) 0.0426(13) -0.0083(10) -0.0070(10) -0.0131(10)
O50A 0.144(10) 0.071(6) 0.120(8) -0.028(5) -0.030(7) 0.045(6)
O50B 0.053(6) 0.064(6) 0.139(11) -0.001(6) 0.007(5) 0.022(4)
C610 0.079(3) 0.090(4) 0.098(4) -0.022(3) -0.006(3) -0.024(3)

loop_
_atom_type_symbol
_atom_type_description
_atom_type_scat_dispersion_real
_atom_type_scat_dispersion_imag
_atom_type_scat_source
C C 0.0033 0.0016 'International Tables Vol C Tables 4.2.6.8 and 6.1.1.4'
H H 0.0000 0.0000 'International Tables Vol C Tables 4.2.6.8 and 6.1.1.4'
N N 0.0061 0.0033 'International Tables Vol C Tables 4.2.6.8 and 6.1.1.4'
Zn Zn 0.2839 1.4301 'International Tables Vol C Tables 4.2.6.8 and 6.1.1.4'
O O 0.0106 0.0060 'International Tables Vol C Tables 4.2.6.8 and 6.1.1.4'
Li Li -0.0003 0.0001 'International Tables Vol C Tables 4.2.6.8 and 6.1.1.4'

loop_
_geom_angle_atom_site_label_1
_geom_angle_atom_site_label_2
_geom_angle_atom_site_label_3
_geom_angle
O1 Zn1 N03 111.38(9)
O1 Zn1 N02 109.56(9)
N03 Zn1 N02 80.81(9)
O1 Zn1 N01 111.63(9)
N03 Zn1 N01 136.49(9)
N02 Zn1 N01 79.13(8)
O1 Zn1 N04 105.27(9)
N03 Zn1 N04 77.29(9)
N02 Zn1 N04 143.70(8)
N01 Zn1 N04 97.47(8)
O1 Zn1 H900 21.1(6)
N03 Zn1 H900 90.4(6)
N02 Zn1 H900 105.5(10)
N01 Zn1 H900 132.1(6)
N04 Zn1 H900 103.3(10)
O1 Zn2 N07 114.89(9)
O1 Zn2 N06 105.23(9)
N07 Zn2 N06 81.78(8)
O1 Zn2 N05 109.75(9)
N07 Zn2 N05 134.36(8)
N06 Zn2 N05 77.95(8)
O1 Zn2 N08 108.54(9)
N07 Zn2 N08 77.30(8)
N06 Zn2 N08 145.35(8)
N05 Zn2 N08 97.49(8)
Zn2 O1 Zn1 165.11(12)
Zn2 O1 H900 99(3)
Zn1 O1 H900 93(3)
O200 Li1 O100 114.7(3)
O200 Li1 O400 111.0(3)
O100 Li1 O400 108.1(3)
O200 Li1 O300 107.3(3)
O100 Li1 O300 111.2(3)
O400 Li1 O300 104.1(3)
N01 C01 C02 121.2(2)
N01 C01 H01 119.4
C02 C01 H01 119.4
N02 C02 C03 110.0(2)
N02 C02 C01 116.7(2)
C03 C02 C01 130.8(2)
C04 C03 C02 105.8(2)
C04 C03 H03 127.1
C02 C03 H03 127.1
C03 C04 C05 107.5(2)
C03 C04 H04 126.3
C05 C04 H04 126.3
N02 C05 C04 109.4(2)
N02 C05 C06 119.5(2)
C04 C05 C06 130.9(2)
C05 C06 C11 107.4(2)
C05 C06 C09 109.0(2)
C11 C06 C09 108.9(2)
C05 C06 C07 110.7(2)
C11 C06 C07 109.5(2)
C09 C06 C07 111.2(2)
C08 C07 C06 115.5(2)
C08 C07 H07A 108.4
C06 C07 H07A 108.4
C08 C07 H07B 108.4
C06 C07 H07B 108.4
H07A C07 H07B 107.5
C07 C08 H08A 109.5
C07 C08 H08B 109.5
H08A C08 H08B 109.5
C07 C08 H08C 109.5
H08A C08 H08C 109.5
H08B C08 H08C 109.5
C10 C09 C06 114.6(2)
C10 C09 H09A 108.6
C06 C09 H09A 108.6
C10 C09 H09B 108.6
C06 C09 H09B 108.6
H09A C09 H09B 107.6
C09 C10 H10A 109.5
C09 C10 H10B 109.5
H10A C10 H10B 109.5
C09 C10 H10C 109.5
H10A C10 H10C 109.5
H10B C10 H10C 109.5
N03 C11 C12 109.4(3)
N03 C11 C06 120.3(2)
C12 C11 C06 130.3(3)
C13 C12 C11 107.0(3)
C13 C12 H12 126.5
C11 C12 H12 126.5
C12 C13 C14 106.3(3)
C12 C13 H13 126.9
C14 C13 H13 126.9
N03 C14 C13 109.8(3)
N03 C14 C15 116.0(2)
C13 C14 C15 134.0(3)
N04 C15 C14 121.0(3)
N04 C15 H15 119.5
C14 C15 H15 119.5
C17 C16 N04 121.4(3)
C17 C16 C29 120.1(3)
N04 C16 C29 118.5(2)
C16 C17 C18 121.2(3)
C16 C17 H17 119.4
C18 C17 H17 119.4
C19 C18 C17 120.8(3)
C19 C18 H18 119.6
C17 C18 H18 119.6
C18 C19 C20 120.5(3)
C18 C19 H19 119.7
C20 C19 H19 119.7
C21 C20 C19 122.0(3)
C21 C20 C29 119.1(3)
C19 C20 C29 118.9(3)
C22 C21 C20 122.1(3)
C22 C21 H21 119.0
C20 C21 H21 119.0
C21 C22 C23 122.0(3)
C21 C22 C27 118.9(3)
C23 C22 C27 119.0(3)
C24 C23 C22 120.7(3)
C24 C23 H23 119.7
C22 C23 H23 119.7
C23 C24 C25 120.8(3)
C23 C24 H24 119.6
C25 C24 H24 119.6
C26 C25 C24 121.4(3)
C26 C25 H25 119.3
C24 C25 H25 119.3
C25 C26 N05 121.5(3)
C25 C26 C27 119.4(3)
N05 C26 C27 119.0(2)
C28 C27 C26 122.3(2)
C28 C27 C22 119.1(2)
C26 C27 C22 118.5(3)
C27 C28 C29 121.8(3)
C27 C28 H28 119.1
C29 C28 H28 119.1
C28 C29 C16 122.6(3)
C28 C29 C20 118.9(3)
C16 C29 C20 118.5(2)
N05 C30 C31 120.4(2)
N05 C30 H30 119.8
C31 C30 H30 119.8
N06 C31 C32 110.0(2)
N06 C31 C30 116.3(2)
C32 C31 C30 131.1(3)
C33 C32 C31 106.0(2)
C33 C32 H32 127.0
C31 C32 H32 127.0
C32 C33 C34 107.1(2)
C32 C33 H33 126.4
C34 C33 H33 126.4
N06 C34 C33 109.5(2)
N06 C34 C35 118.8(2)
C33 C34 C35 131.1(2)
C40 C35 C34 106.8(2)
C40 C35 C38 108.2(2)
C34 C35 C38 109.3(2)
C40 C35 C36 110.2(2)
C34 C35 C36 111.0(2)
C38 C35 C36 111.2(2)
C37 C36 C35 114.8(2)
C37 C36 H36A 108.6
C35 C36 H36A 108.6
C37 C36 H36B 108.6
C35 C36 H36B 108.6
H36A C36 H36B 107.5
C36 C37 H37A 109.5
C36 C37 H37B 109.5
H37A C37 H37B 109.5
C36 C37 H37C 109.5
H37A C37 H37C 109.5
H37B C37 H37C 109.5
C39 C38 C35 114.2(2)
C39 C38 H38A 108.7
C35 C38 H38A 108.7
C39 C38 H38B 108.7
C35 C38 H38B 108.7
H38A C38 H38B 107.6
C38 C39 H39A 109.5
C38 C39 H39B 109.5
H39A C39 H39B 109.5
C38 C39 H39C 109.5
H39A C39 H39C 109.5
H39B C39 H39C 109.5
N07 C40 C41 109.2(2)
N07 C40 C35 119.4(2)
C41 C40 C35 131.4(2)
C42 C41 C40 107.4(2)
C42 C41 H41 126.3
C40 C41 H41 126.3
C41 C42 C43 105.8(2)
C41 C42 H42 127.1
C43 C42 H42 127.1
N07 C43 C42 109.5(2)
N07 C43 C44 116.6(2)
C42 C43 C44 133.5(3)
N08 C44 C43 120.1(2)
N08 C44 H44 120.0
C43 C44 H44 120.0
C46 C45 N08 120.9(2)
C46 C45 C58 120.2(2)
N08 C45 C58 118.9(2)
C45 C46 C47 120.8(3)
C45 C46 H46 119.6
C47 C46 H46 119.6
C48 C47 C46 121.1(3)
C48 C47 H47 119.5
C46 C47 H47 119.5
C47 C48 C49 120.3(3)
C47 C48 H48 119.9
C49 C48 H48 119.9
C50 C49 C48 121.8(3)
C50 C49 C58 118.7(2)
C48 C49 C58 119.5(2)
C51 C50 C49 122.5(3)
C51 C50 H50 118.8
C49 C50 H50 118.8
C50 C51 C52 121.8(3)
C50 C51 C56 118.9(2)
C52 C51 C56 119.3(3)
C53 C52 C51 120.7(3)
C53 C52 H52 119.7
C51 C52 H52 119.7
C52 C53 C54 120.6(3)
C52 C53 H53 119.7
C54 C53 H53 119.7
C55 C54 C53 121.5(3)
C55 C54 H54 119.3
C53 C54 H54 119.3
C54 C55 N01 120.7(3)
C54 C55 C56 119.7(2)
N01 C55 C56 119.5(2)
C57 C56 C51 119.1(2)
C57 C56 C55 122.8(2)
C51 C56 C55 118.1(2)
C56 C57 C58 121.2(2)
C56 C57 H57 119.4
C58 C57 H57 119.4
C57 C58 C49 119.5(2)
C57 C58 C45 122.4(2)
C49 C58 C45 118.0(2)
O100 C110 C120 109.0(3)
O100 C110 H11A 109.9
C120 C110 H11A 109.9
O100 C110 H11B 109.9
C120 C110 H11B 109.9
H11A C110 H11B 108.3
C110 C120 C130 103.3(4)
C110 C120 H12A 111.1
C130 C120 H12A 111.1
C110 C120 H12B 111.1
C130 C120 H12B 111.1
H12A C120 H12B 109.1
C140 C130 C120 103.5(3)
C140 C130 H13A 111.1
C120 C130 H13A 111.1
C140 C130 H13B 111.1
C120 C130 H13B 111.1
H13A C130 H13B 109.0
O100 C140 C130 105.9(3)
O100 C140 H14A 110.6
C130 C140 H14A 110.6
O100 C140 H14B 110.6
C130 C140 H14B 110.6
H14A C140 H14B 108.7
O200 C210 C220 106.3(3)
O200 C210 H21A 110.5
C220 C210 H21A 110.5
O200 C210 H21B 110.5
C220 C210 H21B 110.5
H21A C210 H21B 108.7
C210 C220 C230 102.0(3)
C210 C220 H22A 111.4
C230 C220 H22A 111.4
C210 C220 H22B 111.4
C230 C220 H22B 111.4
H22A C220 H22B 109.2
C240 C230 C220 103.1(3)
C240 C230 H23A 111.2
C220 C230 H23A 111.2
C240 C230 H23B 111.2
C220 C230 H23B 111.2
H23A C230 H23B 109.1
O200 C240 C230 106.4(3)
O200 C240 H24A 110.4
C230 C240 H24A 110.4
O200 C240 H24B 110.4
C230 C240 H24B 110.4
H24A C240 H24B 108.6
C320 C31A O300 103.9(12)
C320 C31A H31A 111.0
O300 C31A H31A 111.0
C320 C31A H31B 111.0
O300 C31A H31B 111.0
H31A C31A H31B 109.0
O300 C31B C320 106.8(8)
O300 C31B H31C 110.4
C320 C31B H31C 110.4
O300 C31B H31D 110.4
C320 C31B H31D 110.4
H31C C31B H31D 108.6
C33A C320 C31A 108.7(10)
C33A C320 C31B 103.6(8)
C31A C320 C31B 28.9(9)
C33A C320 C33B 25.0(6)
C31A C320 C33B 98.0(9)
C31B C320 C33B 105.5(7)
C33A C320 H32A 124.3
C31A C320 H32A 112.2
C31B C320 H32A 130.1
C33B C320 H32A 112.2
C33A C320 H32B 87.1
C31A C320 H32B 112.2
C31B C320 H32B 83.7
C33B C320 H32B 112.2
H32A C320 H32B 109.8
C340 C33B C320 102.1(7)
C340 C33B H33A 111.4
C320 C33B H33A 111.4
C340 C33B H33B 111.4
C320 C33B H33B 111.4
H33A C33B H33B 109.2
C320 C33A C340 106.9(10)
C320 C33A H33C 110.3
C340 C33A H33C 110.3
C320 C33A H33D 110.3
C340 C33A H33D 110.3
H33C C33A H33D 108.6
O300 C340 C33B 105.7(6)
O300 C340 C33A 106.5(7)
C33B C340 C33A 25.5(5)
O300 C340 H34A 110.6
C33B C340 H34A 110.6
C33A C340 H34A 87.2
O300 C340 H34B 110.6
C33B C340 H34B 110.6
C33A C340 H34B 130.3
H34A C340 H34B 108.7
O400 C410 C420 104.1(3)
O400 C410 H41A 110.9
C420 C410 H41A 110.9
O400 C410 H41B 110.9
C420 C410 H41B 110.9
H41A C410 H41B 109.0
C430 C420 C410 106.5(4)
C430 C420 H42A 110.4
C410 C420 H42A 110.4
C430 C420 H42B 110.4
C410 C420 H42B 110.4
H42A C420 H42B 108.6
C420 C430 C440 103.7(4)
C420 C430 H43A 111.0
C440 C430 H43A 111.0
C420 C430 H43B 111.0
C440 C430 H43B 111.0
H43A C430 H43B 109.0
O400 C440 C430 105.7(3)
O400 C440 H44A 110.6
C430 C440 H44A 110.6
O400 C440 H44B 110.6
C430 C440 H44B 110.6
H44A C440 H44B 108.7
O50A C51A C520 115.4(11)
O50A C51A H51A 108.4
C520 C51A H51A 108.4
O50A C51A H51B 108.4
C520 C51A H51B 108.4
H51A C51A H51B 107.5
O50B C51B C520 108.3(12)
O50B C51B H51C 110.0
C520 C51B H51C 110.0
O50B C51B H51D 110.0
C520 C51B H51D 110.0
H51C C51B H51D 108.4
C51A C520 C51B 33.4(9)
C51A C520 C530 106.7(7)
C51B C520 C530 100.7(9)
C51A C520 H52A 110.4
C51B C520 H52A 82.6
C530 C520 H52A 110.4
C51A C520 H52B 110.4
C51B C520 H52B 139.6
C530 C520 H52B 110.4
H52A C520 H52B 108.6
C520 C530 C54A 99.1(10)
C520 C530 C54B 108.8(13)
C54A C530 C54B 21.0(16)
C520 C530 H53A 112.0
C54A C530 H53A 112.0
C54B C530 H53A 91.0
C520 C530 H53B 112.0
C54A C530 H53B 112.0
C54B C530 H53B 121.7
H53A C530 H53B 109.6
O50A C54A C530 113.9(13)
O50A C54A H54A 108.8
C530 C54A H54A 108.8
O50A C54A H54B 108.8
C530 C54A H54B 108.8
H54A C54A H54B 107.7
O50B C54B C530 101.1(18)
O50B C54B H54C 111.6
C530 C54B H54C 111.6
O50B C54B H54D 111.6
C530 C54B H54D 111.6
H54C C54B H54D 109.4
C610 O600 C620 107.8(4)
O600 C620 C630 106.3(4)
O600 C620 H62A 110.5
C630 C620 H62A 110.5
O600 C620 H62B 110.5
C630 C620 H62B 110.5
H62A C620 H62B 108.7
C640 C630 C620 104.5(4)
C640 C630 H63A 110.9
C620 C630 H63A 110.9
C640 C630 H63B 110.9
C620 C630 H63B 110.9
H63A C630 H63B 108.9
C610 C640 C630 105.4(4)
C610 C640 H64A 110.7
C630 C640 H64A 110.7
C610 C640 H64B 110.7
C630 C640 H64B 110.7
H64A C640 H64B 108.8
C01 N01 C55 116.7(2)
C01 N01 Zn1 109.63(17)
C55 N01 Zn1 131.66(17)
C05 N02 C02 107.2(2)
C05 N02 Zn1 133.15(18)
C02 N02 Zn1 112.89(17)
C11 N03 C14 107.5(2)
C11 N03 Zn1 135.12(19)
C14 N03 Zn1 116.59(19)
C15 N04 C16 118.0(2)
C15 N04 Zn1 109.11(19)
C16 N04 Zn1 132.56(18)
C30 N05 C26 118.8(2)
C30 N05 Zn2 110.89(18)
C26 N05 Zn2 128.57(17)
C34 N06 C31 107.3(2)
C34 N06 Zn2 132.16(17)
C31 N06 Zn2 114.30(17)
C40 N07 C43 108.1(2)
C40 N07 Zn2 133.63(18)
C43 N07 Zn2 115.97(17)
C44 N08 C45 115.4(2)
C44 N08 Zn2 109.30(17)
C45 N08 Zn2 134.61(17)
C110 O100 C140 109.0(3)
C110 O100 Li1 122.4(3)
C140 O100 Li1 128.6(3)
C210 O200 C240 109.3(3)
C210 O200 Li1 127.5(3)
C240 O200 Li1 119.2(3)
C340 O300 C31B 107.9(6)
C340 O300 C31A 108.4(8)
C31B O300 C31A 28.6(8)
C340 O300 Li1 128.8(3)
C31B O300 Li1 122.4(6)
C31A O300 Li1 111.1(8)
C440 O400 C410 109.6(3)
C440 O400 Li1 123.2(3)
C410 O400 Li1 121.4(3)
C51A O50A C54A 104.2(12)
C54B O50B C51B 116.4(15)
O600 C610 C640 110.8(4)
O600 C610 H61A 109.5
C640 C610 H61A 109.5
O600 C610 H61B 109.5
C640 C610 H61B 109.5
H61A C610 H61B 108.1

loop_
_geom_bond_atom_site_label_1
_geom_bond_atom_site_label_2
_geom_bond_distance
Zn1 O1 1.9625(18)
Zn1 N03 2.032(2)
Zn1 N02 2.075(2)
Zn1 N01 2.176(2)
Zn1 N04 2.261(2)
Zn1 H900 2.14(3)
Zn2 O1 1.9620(18)
Zn2 N07 2.036(2)
Zn2 N06 2.079(2)
Zn2 N05 2.188(2)
Zn2 N08 2.255(2)
O1 H900 0.769(18)
Li1 O200 1.896(6)
Li1 O100 1.910(7)
Li1 O400 1.914(6)
Li1 O300 1.947(6)
C01 N01 1.309(3)
C01 C02 1.411(4)
C01 H01 0.9500
C02 N02 1.372(3)
C02 C03 1.403(4)
C03 C04 1.382(4)
C03 H03 0.9500
C04 C05 1.410(4)
C04 H04 0.9500
C05 N02 1.345(3)
C05 C06 1.525(4)
C06 C11 1.534(4)
C06 C09 1.541(4)
C06 C07 1.547(4)
C07 C08 1.524(4)
C07 H07A 0.9900
C07 H07B 0.9900
C08 H08A 0.9800
C08 H08B 0.9800
C08 H08C 0.9800
C09 C10 1.524(4)
C09 H09A 0.9900
C09 H09B 0.9900
C10 H10A 0.9800
C10 H10B 0.9800
C10 H10C 0.9800
C11 N03 1.345(4)
C11 C12 1.407(4)
C12 C13 1.389(4)
C12 H12 0.9500
C13 C14 1.393(4)
C13 H13 0.9500
C14 N03 1.371(3)
C14 C15 1.416(4)
C15 N04 1.296(4)
C15 H15 0.9500
C16 C17 1.360(4)
C16 N04 1.418(4)
C16 C29 1.433(4)
C17 C18 1.409(5)
C17 H17 0.9500
C18 C19 1.357(5)
C18 H18 0.9500
C19 C20 1.425(4)
C19 H19 0.9500
C20 C21 1.397(4)
C20 C29 1.436(4)
C21 C22 1.390(4)
C21 H21 0.9500
C22 C23 1.422(4)
C22 C27 1.440(4)
C23 C24 1.354(4)
C23 H23 0.9500
C24 C25 1.409(4)
C24 H24 0.9500
C25 C26 1.373(4)
C25 H25 0.9500
C26 N05 1.407(3)
C26 C27 1.438(4)
C27 C28 1.393(4)
C28 C29 1.401(4)
C28 H28 0.9500
C30 N05 1.309(3)
C30 C31 1.415(4)
C30 H30 0.9500
C31 N06 1.371(3)
C31 C32 1.401(4)
C32 C33 1.392(4)
C32 H32 0.9500
C33 C34 1.408(4)
C33 H33 0.9500
C34 N06 1.350(3)
C34 C35 1.527(4)
C35 C40 1.527(4)
C35 C38 1.540(3)
C35 C36 1.541(3)
C36 C37 1.528(4)
C36 H36A 0.9900
C36 H36B 0.9900
C37 H37A 0.9800
C37 H37B 0.9800
C37 H37C 0.9800
C38 C39 1.521(4)
C38 H38A 0.9900
C38 H38B 0.9900
C39 H39A 0.9800
C39 H39B 0.9800
C39 H39C 0.9800
C40 N07 1.342(3)
C40 C41 1.399(4)
C41 C42 1.393(4)
C41 H41 0.9500
C42 C43 1.400(4)
C42 H42 0.9500
C43 N07 1.365(3)
C43 C44 1.421(4)
C44 N08 1.300(3)
C44 H44 0.9500
C45 C46 1.372(4)
C45 N08 1.424(3)
C45 C58 1.434(4)
C46 C47 1.408(4)
C46 H46 0.9500
C47 C48 1.352(4)
C47 H47 0.9500
C48 C49 1.429(4)
C48 H48 0.9500
C49 C50 1.393(4)
C49 C58 1.431(4)
C50 C51 1.391(4)
C50 H50 0.9500
C51 C52 1.425(4)
C51 C56 1.439(4)
C52 C53 1.351(4)
C52 H52 0.9500
C53 C54 1.416(4)
C53 H53 0.9500
C54 C55 1.366(4)
C54 H54 0.9500
C55 N01 1.416(3)
C55 C56 1.443(4)
C56 C57 1.399(4)
C57 C58 1.403(4)
C57 H57 0.9500
C110 O100 1.412(4)
C110 C120 1.462(6)
C110 H11A 0.9900
C110 H11B 0.9900
C120 C130 1.510(6)
C120 H12A 0.9900
C120 H12B 0.9900
C130 C140 1.506(6)
C130 H13A 0.9900
C130 H13B 0.9900
C140 O100 1.443(4)
C140 H14A 0.9900
C140 H14B 0.9900
C210 O200 1.430(4)
C210 C220 1.503(5)
C210 H21A 0.9900
C210 H21B 0.9900
C220 C230 1.506(5)
C220 H22A 0.9900
C220 H22B 0.9900
C230 C240 1.505(5)
C230 H23A 0.9900
C230 H23B 0.9900
C240 O200 1.433(4)
C240 H24A 0.9900
C240 H24B 0.9900
C31A C320 1.47(2)
C31A O300 1.51(2)
C31A H31A 0.9900
C31A H31B 0.9900
C31B O300 1.447(13)
C31B C320 1.471(14)
C31B H31C 0.9900
C31B H31D 0.9900
C320 C33A 1.446(17)
C320 C33B 1.564(13)
C320 H32A 0.9900
C320 H32B 0.9900
C33B C340 1.493(13)
C33B H33A 0.9900
C33B H33B 0.9900
C33A C340 1.513(17)
C33A H33C 0.9900
C33A H33D 0.9900
C340 O300 1.406(4)
C340 H34A 0.9900
C340 H34B 0.9900
C410 O400 1.443(4)
C410 C420 1.503(6)
C410 H41A 0.9900
C410 H41B 0.9900
C420 C430 1.430(6)
C420 H42A 0.9900
C420 H42B 0.9900
C430 C440 1.499(5)
C430 H43A 0.9900
C430 H43B 0.9900
C440 O400 1.441(4)
C440 H44A 0.9900
C440 H44B 0.9900
C51A O50A 1.312(16)
C51A C520 1.411(11)
C51A H51A 0.9900
C51A H51B 0.9900
C51B O50B 1.424(19)
C51B C520 1.447(16)
C51B H51C 0.9900
C51B H51D 0.9900
C520 C530 1.469(6)
C520 H52A 0.9900
C520 H52B 0.9900
C530 C54A 1.50(3)
C530 C54B 1.56(3)
C530 H53A 0.9900
C530 H53B 0.9900
C54A O50A 1.37(3)
C54A H54A 0.9900
C54A H54B 0.9900
C54B O50B 1.29(3)
C54B H54C 0.9900
C54B H54D 0.9900
O600 C610 1.349(5)
O600 C620 1.444(5)
C620 C630 1.500(6)
C620 H62A 0.9900
C620 H62B 0.9900
C630 C640 1.489(7)
C630 H63A 0.9900
C630 H63B 0.9900
C640 C610 1.420(6)
C640 H64A 0.9900
C640 H64B 0.9900
C610 H61A 0.9900
C610 H61B 0.9900

loop_
_geom_torsion_atom_site_label_1
_geom_torsion_atom_site_label_2
_geom_torsion_atom_site_label_3
_geom_torsion_atom_site_label_4
_geom_torsion
N07 Zn2 O1 Zn1 -119.3(5)
N06 Zn2 O1 Zn1 152.8(5)
N05 Zn2 O1 Zn1 70.4(6)
N08 Zn2 O1 Zn1 -35.0(6)
N03 Zn1 O1 Zn2 -134.2(5)
N02 Zn1 O1 Zn2 138.3(5)
N01 Zn1 O1 Zn2 52.6(6)
N04 Zn1 O1 Zn2 -52.1(6)
N01 C01 C02 N02 -1.2(4)
N01 C01 C02 C03 158.9(3)
N02 C02 C03 C04 2.3(3)
C01 C02 C03 C04 -158.8(3)
C02 C03 C04 C05 -0.3(3)
C03 C04 C05 N02 -1.8(3)
C03 C04 C05 C06 172.1(3)
N02 C05 C06 C11 53.5(3)
C04 C05 C06 C11 -119.8(3)
N02 C05 C06 C09 -64.2(3)
C04 C05 C06 C09 122.4(3)
N02 C05 C06 C07 173.1(2)
C04 C05 C06 C07 -0.2(4)
C05 C06 C07 C08 70.6(3)
C11 C06 C07 C08 -171.2(2)
C09 C06 C07 C08 -50.8(3)
C05 C06 C09 C10 -178.9(3)
C11 C06 C09 C10 64.2(3)
C07 C06 C09 C10 -56.6(3)
C05 C06 C11 N03 -46.3(3)
C09 C06 C11 N03 71.6(3)
C07 C06 C11 N03 -166.6(2)
C05 C06 C11 C12 132.3(3)
C09 C06 C11 C12 -109.8(3)
C07 C06 C11 C12 12.0(4)
N03 C11 C12 C13 1.6(3)
C06 C11 C12 C13 -177.2(3)
C11 C12 C13 C14 -0.1(3)
C12 C13 C14 N03 -1.3(3)
C12 C13 C14 C15 172.3(3)
N03 C14 C15 N04 -1.2(4)
C13 C14 C15 N04 -174.6(3)
N04 C16 C17 C18 -179.9(3)
C29 C16 C17 C18 -0.4(4)
C16 C17 C18 C19 -1.2(5)
C17 C18 C19 C20 0.4(5)
C18 C19 C20 C21 -176.6(3)
C18 C19 C20 C29 1.9(4)
C19 C20 C21 C22 179.1(3)
C29 C20 C21 C22 0.6(4)
C20 C21 C22 C23 -176.8(3)
C20 C21 C22 C27 2.4(4)
C21 C22 C23 C24 179.6(3)
C27 C22 C23 C24 0.3(4)
C22 C23 C24 C25 1.7(5)
C23 C24 C25 C26 -1.3(5)
C24 C25 C26 N05 175.1(3)
C24 C25 C26 C27 -1.1(4)
C25 C26 C27 C28 -175.4(2)
N05 C26 C27 C28 8.3(4)
C25 C26 C27 C22 3.0(4)
N05 C26 C27 C22 -173.3(2)
C21 C22 C27 C28 -3.5(4)
C23 C22 C27 C28 175.8(2)
C21 C22 C27 C26 178.1(2)
C23 C22 C27 C26 -2.6(4)
C26 C27 C28 C29 180.0(2)
C22 C27 C28 C29 1.6(4)
C27 C28 C29 C16 -176.2(2)
C27 C28 C29 C20 1.4(4)
C17 C16 C29 C28 -179.7(3)
N04 C16 C29 C28 -0.2(4)
C17 C16 C29 C20 2.7(4)
N04 C16 C29 C20 -177.8(2)
C21 C20 C29 C28 -2.5(4)
C19 C20 C29 C28 178.9(2)
C21 C20 C29 C16 175.2(2)
C19 C20 C29 C16 -3.4(4)
N05 C30 C31 N06 -1.3(4)
N05 C30 C31 C32 157.7(3)
N06 C31 C32 C33 2.1(3)
C30 C31 C32 C33 -158.0(3)
C31 C32 C33 C34 -0.5(3)
C32 C33 C34 N06 -1.4(3)
C32 C33 C34 C35 169.8(3)
N06 C34 C35 C40 55.4(3)
C33 C34 C35 C40 -115.1(3)
N06 C34 C35 C38 -61.4(3)
C33 C34 C35 C38 128.1(3)
N06 C34 C35 C36 175.6(2)
C33 C34 C35 C36 5.0(4)
C40 C35 C36 C37 -170.0(2)
C34 C35 C36 C37 71.9(3)
C38 C35 C36 C37 -50.0(3)
C40 C35 C38 C39 59.6(3)
C34 C35 C38 C39 175.4(2)
C36 C35 C38 C39 -61.6(3)
C34 C35 C40 N07 -54.2(3)
C38 C35 C40 N07 63.4(3)
C36 C35 C40 N07 -174.9(2)
C34 C35 C40 C41 125.4(3)
C38 C35 C40 C41 -117.0(3)
C36 C35 C40 C41 4.7(4)
N07 C40 C41 C42 1.0(3)
C35 C40 C41 C42 -178.6(3)
C40 C41 C42 C43 -0.1(3)
C41 C42 C43 N07 -0.9(3)
C41 C42 C43 C44 171.2(3)
N07 C43 C44 N08 0.0(4)
C42 C43 C44 N08 -171.7(3)
N08 C45 C46 C47 175.6(2)
C58 C45 C46 C47 -2.5(4)
C45 C46 C47 C48 -1.2(4)
C46 C47 C48 C49 2.1(4)
C47 C48 C49 C50 -177.9(3)
C47 C48 C49 C58 0.7(4)
C48 C49 C50 C51 -179.3(3)
C58 C49 C50 C51 2.0(4)
C49 C50 C51 C52 -178.8(2)
C49 C50 C51 C56 1.4(4)
C50 C51 C52 C53 -178.1(3)
C56 C51 C52 C53 1.7(4)
C51 C52 C53 C54 0.2(4)
C52 C53 C54 C55 -1.9(4)
C53 C54 C55 N01 180.0(2)
C53 C54 C55 C56 1.4(4)
C50 C51 C56 C57 -3.9(4)
C52 C51 C56 C57 176.3(2)
C50 C51 C56 C55 177.7(2)
C52 C51 C56 C55 -2.1(4)
C54 C55 C56 C57 -177.8(2)
N01 C55 C56 C57 3.6(4)
C54 C55 C56 C51 0.5(4)
N01 C55 C56 C51 -178.0(2)
C51 C56 C57 C58 3.0(4)
C55 C56 C57 C58 -178.6(2)
C56 C57 C58 C49 0.4(4)
C56 C57 C58 C45 -176.9(2)
C50 C49 C58 C57 -2.9(4)
C48 C49 C58 C57 178.4(2)
C50 C49 C58 C45 174.4(2)
C48 C49 C58 C45 -4.2(4)
C46 C45 C58 C57 -177.6(2)
N08 C45 C58 C57 4.2(4)
C46 C45 C58 C49 5.1(4)
N08 C45 C58 C49 -173.0(2)
O100 C110 C120 C130 -25.4(5)
C110 C120 C130 C140 30.3(5)
C120 C130 C140 O100 -25.1(4)
O200 C210 C220 C230 -31.8(4)
C210 C220 C230 C240 35.2(4)
C220 C230 C240 O200 -27.0(4)
O300 C31A C320 C33A -18.2(15)
O300 C31A C320 C31B 66(2)
O300 C31A C320 C33B -41.5(14)
O300 C31B C320 C33A 29.4(9)
O300 C31B C320 C31A -75(2)
O300 C31B C320 C33B 3.6(10)
C33A C320 C33B C340 -73(2)
C31A C320 C33B C340 45.1(9)
C31B C320 C33B C340 16.6(9)
C31A C320 C33A C340 6.3(11)
C31B C320 C33A C340 -23.4(10)
C33B C320 C33A C340 74(2)
C320 C33B C340 O300 -31.6(12)
C320 C33B C340 C33A 64(2)
C320 C33A C340 O300 9.3(13)
C320 C33A C340 C33B -83(3)
O400 C410 C420 C430 25.9(5)
C410 C420 C430 C440 -32.8(5)
C420 C430 C440 O400 27.6(5)
O50A C51A C520 C51B -87(2)
O50A C51A C520 C530 -3.1(13)
O50B C51B C520 C51A 88(2)
O50B C51B C520 C530 -16.0(17)
C51A C520 C530 C54A 6.8(10)
C51B C520 C530 C54A 40.7(12)
C51A C520 C530 C54B -12.3(12)
C51B C520 C530 C54B 21.6(15)
C520 C530 C54A O50A -9.2(17)
C54B C530 C54A O50A 111(5)
C520 C530 C54B O50B -20(2)
C54A C530 C54B O50B -85(6)
C610 O600 C620 C630 15.9(5)
O600 C620 C630 C640 -2.5(5)
C620 C630 C640 C610 -10.8(5)
C02 C01 N01 C55 -169.3(2)
C02 C01 N01 Zn1 -3.4(3)
C54 C55 N01 C01 44.0(4)
C56 C55 N01 C01 -137.5(2)
C54 C55 N01 Zn1 -118.0(3)
C56 C55 N01 Zn1 60.5(3)
O1 Zn1 N01 C01 111.60(18)
N03 Zn1 N01 C01 -59.3(2)
N02 Zn1 N01 C01 4.71(17)
N04 Zn1 N01 C01 -138.66(18)
O1 Zn1 N01 C55 -85.4(2)
N03 Zn1 N01 C55 103.7(2)
N02 Zn1 N01 C55 167.7(2)
N04 Zn1 N01 C55 24.3(2)
C04 C05 N02 C02 3.2(3)
C06 C05 N02 C02 -171.5(2)
C04 C05 N02 Zn1 151.3(2)
C06 C05 N02 Zn1 -23.4(4)
C03 C02 N02 C05 -3.4(3)
C01 C02 N02 C05 160.7(2)
C03 C02 N02 Zn1 -158.69(18)
C01 C02 N02 Zn1 5.4(3)
O1 Zn1 N02 C05 98.5(2)
N03 Zn1 N02 C05 -11.0(2)
N01 Zn1 N02 C05 -152.2(3)
N04 Zn1 N02 C05 -64.4(3)
O1 Zn1 N02 C02 -114.66(18)
N03 Zn1 N02 C02 135.80(19)
N01 Zn1 N02 C02 -5.39(17)
N04 Zn1 N02 C02 82.4(2)
C12 C11 N03 C14 -2.4(3)
C06 C11 N03 C14 176.6(2)
C12 C11 N03 Zn1 -171.4(2)
C06 C11 N03 Zn1 7.5(4)
C13 C14 N03 C11 2.3(3)
C15 C14 N03 C11 -172.6(2)
C13 C14 N03 Zn1 173.69(19)
C15 C14 N03 Zn1 -1.3(3)
O1 Zn1 N03 C11 -88.1(3)
N02 Zn1 N03 C11 19.4(3)
N01 Zn1 N03 C11 82.8(3)
N04 Zn1 N03 C11 170.2(3)
O1 Zn1 N03 C14 103.6(2)
N02 Zn1 N03 C14 -148.9(2)
N01 Zn1 N03 C14 -85.6(2)
N04 Zn1 N03 C14 1.93(19)
C14 C15 N04 C16 176.8(2)
C14 C15 N04 Zn1 2.6(3)
C17 C16 N04 C15 -66.5(4)
C29 C16 N04 C15 114.0(3)
C17 C16 N04 Zn1 106.0(3)
C29 C16 N04 Zn1 -73.5(3)
O1 Zn1 N04 C15 -111.42(19)
N03 Zn1 N04 C15 -2.40(18)
N02 Zn1 N04 C15 51.9(2)
N01 Zn1 N04 C15 133.67(18)
O1 Zn1 N04 C16 75.6(2)
N03 Zn1 N04 C16 -175.4(3)
N02 Zn1 N04 C16 -121.1(2)
N01 Zn1 N04 C16 -39.3(2)
C31 C30 N05 C26 -168.4(2)
C31 C30 N05 Zn2 -2.3(3)
C25 C26 N05 C30 46.9(4)
C27 C26 N05 C30 -136.9(3)
C25 C26 N05 Zn2 -116.4(3)
C27 C26 N05 Zn2 59.8(3)
O1 Zn2 N05 C30 105.54(19)
N07 Zn2 N05 C30 -62.1(2)
N06 Zn2 N05 C30 3.50(18)
N08 Zn2 N05 C30 -141.63(18)
O1 Zn2 N05 C26 -90.1(2)
N07 Zn2 N05 C26 102.3(2)
N06 Zn2 N05 C26 167.9(2)
N08 Zn2 N05 C26 22.7(2)
C33 C34 N06 C31 2.7(3)
C35 C34 N06 C31 -169.8(2)
C33 C34 N06 Zn2 152.5(2)
C35 C34 N06 Zn2 -20.0(4)
C32 C31 N06 C34 -3.0(3)
C30 C31 N06 C34 160.4(2)
C32 C31 N06 Zn2 -158.86(19)
C30 C31 N06 Zn2 4.5(3)
O1 Zn2 N06 C34 100.1(2)
N07 Zn2 N06 C34 -13.6(2)
N05 Zn2 N06 C34 -152.5(2)
N08 Zn2 N06 C34 -66.7(3)
O1 Zn2 N06 C31 -111.72(19)
N07 Zn2 N06 C31 134.61(19)
N05 Zn2 N06 C31 -4.26(18)
N08 Zn2 N06 C31 81.5(2)
C41 C40 N07 C43 -1.6(3)
C35 C40 N07 C43 178.1(2)
C41 C40 N07 Zn2 -163.1(2)
C35 C40 N07 Zn2 16.6(4)
C42 C43 N07 C40 1.6(3)
C44 C43 N07 C40 -172.0(2)
C42 C43 N07 Zn2 166.75(19)
C44 C43 N07 Zn2 -6.9(3)
O1 Zn2 N07 C40 -87.5(2)
N06 Zn2 N07 C40 15.5(2)
N05 Zn2 N07 C40 79.6(3)
N08 Zn2 N07 C40 167.7(3)
O1 Zn2 N07 C43 112.14(19)
N06 Zn2 N07 C43 -144.83(19)
N05 Zn2 N07 C43 -80.7(2)
N08 Zn2 N07 C43 7.37(18)
C43 C44 N08 C45 178.0(2)
C43 C44 N08 Zn2 5.9(3)
C46 C45 N08 C44 -60.2(3)
C58 C45 N08 C44 118.0(3)
C46 C45 N08 Zn2 109.3(3)
C58 C45 N08 Zn2 -72.5(3)
O1 Zn2 N08 C44 -119.36(18)
N07 Zn2 N08 C44 -7.06(17)
N06 Zn2 N08 C44 47.2(2)
N05 Zn2 N08 C44 126.83(18)
O1 Zn2 N08 C45 70.7(2)
N07 Zn2 N08 C45 -177.0(2)
N06 Zn2 N08 C45 -122.7(2)
N05 Zn2 N08 C45 -43.1(2)
C120 C110 O100 C140 9.8(5)
C120 C110 O100 Li1 -168.0(3)
C130 C140 O100 C110 10.1(4)
C130 C140 O100 Li1 -172.3(3)
O200 Li1 O100 C110 108.6(4)
O400 Li1 O100 C110 -127.0(4)
O300 Li1 O100 C110 -13.3(5)
O200 Li1 O100 C140 -68.8(4)
O400 Li1 O100 C140 55.7(5)
O300 Li1 O100 C140 169.4(3)
C220 C210 O200 C240 15.6(4)
C220 C210 O200 Li1 -141.2(3)
C230 C240 O200 C210 7.3(4)
C230 C240 O200 Li1 166.3(3)
O100 Li1 O200 C210 -151.4(3)
O400 Li1 O200 C210 85.7(4)
O300 Li1 O200 C210 -27.4(5)
O100 Li1 O200 C240 53.8(4)
O400 Li1 O200 C240 -69.0(4)
O300 Li1 O200 C240 177.8(3)
C33B C340 O300 C31B 35.8(14)
C33A C340 O300 C31B 9.3(14)
C33B C340 O300 C31A 5.6(19)
C33A C340 O300 C31A -20.9(19)
C33B C340 O300 Li1 -133.3(8)
C33A C340 O300 Li1 -159.8(9)
C320 C31B O300 C340 -24.4(12)
C320 C31B O300 C31A 71(2)
C320 C31B O300 Li1 145.5(7)
C320 C31A O300 C340 24(2)
C320 C31A O300 C31B -69(2)
C320 C31A O300 Li1 171.2(12)
O200 Li1 O300 C340 -40.5(5)
O100 Li1 O300 C340 85.6(4)
O400 Li1 O300 C340 -158.2(3)
O200 Li1 O300 C31B 151.8(8)
O100 Li1 O300 C31B -82.1(9)
O400 Li1 O300 C31B 34.1(9)
O200 Li1 O300 C31A -178.5(13)
O100 Li1 O300 C31A -52.4(13)
O400 Li1 O300 C31A 63.7(13)
C430 C440 O400 C410 -11.8(4)
C430 C440 O400 Li1 141.5(3)
C420 C410 O400 C440 -7.9(4)
C420 C410 O400 Li1 -161.8(3)
O200 Li1 O400 C440 144.3(3)
O100 Li1 O400 C440 17.8(4)
O300 Li1 O400 C440 -100.6(3)
O200 Li1 O400 C410 -65.4(4)
O100 Li1 O400 C410 168.0(3)
O300 Li1 O400 C410 49.7(4)
C520 C51A O50A C54A -2.7(19)
C530 C54A O50A C51A 8(2)
C530 C54B O50B C51B 9(2)
C520 C51B O50B C54B 4(3)
C620 O600 C610 C640 -24.0(6)
C630 C640 C610 O600 21.9(6)
